data_4035352
loop_
_publ_author_name
'Mandal, Sumana'
'Dwari, Soumita'
'Jana, Chandan K.'

_publ_section_title
;
 Metal Free C-H Functionalization Enabled Diastereoselective
 Multicomponent Reaction of N-Heterocycles to Fused Heteropolycycles.
;
_journal_issue 16
_journal_name_full 'The Journal of organic chemistry'
_journal_page_first 8874
_journal_page_last 8887
_journal_paper_doi 10.1021/acs.joc.8b01105
_journal_volume 83
_journal_year 2018
_chemical_formula_sum 'C27 H21 F2 N O3'
_chemical_formula_weight 445.45
_space_group_IT_number 14
_space_group_name_Hall '-P 2ybc'
_space_group_name_H-M_alt 'P 1 21/c 1'
_symmetry_cell_setting monoclinic
_symmetry_space_group_name_H-M 'P 1 21/c 1'
_atom_sites_solution_hydrogens geom
_atom_sites_solution_primary direct
_atom_sites_solution_secondary difmap
_audit_creation_method SHELXL-97
_cell_angle_alpha 90.00
_cell_angle_beta 99.398(11)
_cell_angle_gamma 90.00
_cell_formula_units_Z 4
_cell_length_a 13.5329(18)
_cell_length_b 13.8394(16)
_cell_length_c 11.9184(13)
_cell_measurement_reflns_used 2390
_cell_measurement_temperature 293(2)
_cell_measurement_theta_max 25.3140
_cell_measurement_theta_min 3.8440
_cell_volume 2202.2(5)
_computing_structure_refinement 'SHELXL-97 (Sheldrick, 1997)'
_computing_structure_solution 'SHELXS-97 (Sheldrick, 1990)'
_diffrn_ambient_temperature 293(2)
_diffrn_measured_fraction_theta_full 0.998
_diffrn_measured_fraction_theta_max 0.998
_diffrn_measurement_device_type 'SuperNova, Single source at offset, Eos'
_diffrn_radiation_monochromator graphite
_diffrn_radiation_source 'fine-focus sealed tube'
_diffrn_radiation_type MoK\a
_diffrn_radiation_wavelength 0.71073
_diffrn_reflns_av_R_equivalents 0.0256
_diffrn_reflns_av_sigmaI/netI 0.0368
_diffrn_reflns_limit_h_max 16
_diffrn_reflns_limit_h_min -16
_diffrn_reflns_limit_k_max 16
_diffrn_reflns_limit_k_min -15
_diffrn_reflns_limit_l_max 14
_diffrn_reflns_limit_l_min -14
_diffrn_reflns_number 8675
_diffrn_reflns_theta_full 25.00
_diffrn_reflns_theta_max 25.00
_diffrn_reflns_theta_min 2.94
_exptl_absorpt_coefficient_mu 0.099
_exptl_absorpt_correction_T_max 1.00000
_exptl_absorpt_correction_T_min 0.77002
_exptl_absorpt_correction_type multi-scan
_exptl_absorpt_process_details faceinstalled
_exptl_crystal_colour colorless
_exptl_crystal_density_diffrn 1.344
_exptl_crystal_density_method 'not measured'
_exptl_crystal_description block
_exptl_crystal_F_000 928
_exptl_crystal_size_max 0.42
_exptl_crystal_size_mid 0.35
_exptl_crystal_size_min 0.28
_refine_diff_density_max 0.275
_refine_diff_density_min -0.244
_refine_diff_density_rms 0.041
_refine_ls_extinction_method none
_refine_ls_goodness_of_fit_ref 0.833
_refine_ls_hydrogen_treatment mixed
_refine_ls_matrix_type full
_refine_ls_number_parameters 298
_refine_ls_number_reflns 3874
_refine_ls_number_restraints 0
_refine_ls_restrained_S_all 0.833
_refine_ls_R_factor_all 0.0837
_refine_ls_R_factor_gt 0.0593
_refine_ls_shift/su_max 0.000
_refine_ls_shift/su_mean 0.000
_refine_ls_structure_factor_coef Fsqd
_refine_ls_weighting_details 'calc w=1/[\s^2^(Fo^2^)+(0.0500P)^2^+4.4858P] where P=(Fo^2^+2Fc^2^)/3'
_refine_ls_weighting_scheme calc
_refine_ls_wR_factor_gt 0.1402
_refine_ls_wR_factor_ref 0.1594
_reflns_number_gt 2733
_reflns_number_total 3874
_reflns_threshold_expression >2sigma(I)
_cod_data_source_file jo8b01105_si_003.cif
_cod_data_source_block 3g
_cod_original_cell_volume 2202.2(4)
_cod_original_sg_symbol_H-M 'P 21/c'
_cod_database_code 4035352

loop_
_symmetry_equiv_pos_as_xyz
'x, y, z'
'-x, y+1/2, -z+1/2'
'-x, -y, -z'
'x, -y-1/2, z-1/2'

loop_
_atom_site_label
_atom_site_type_symbol
_atom_site_fract_x
_atom_site_fract_y
_atom_site_fract_z
_atom_site_U_iso_or_equiv
_atom_site_adp_type
_atom_site_occupancy
_atom_site_symmetry_multiplicity
_atom_site_calc_flag
_atom_site_refinement_flags
O3 O 0.48609(16) 0.35315(16) 0.15615(17) 0.0534(6) Uani 1 1 d .
O1 O 0.25461(16) 0.54286(16) 0.16872(17) 0.0552(6) Uani 1 1 d .
O2 O 0.52205(19) 0.3471(2) 0.34315(19) 0.0741(8) Uani 1 1 d .
F1 F 0.0380(2) 1.10378(17) 0.2120(3) 0.1256(11) Uani 1 1 d .
F2 F 0.1308(2) 0.18637(18) 0.5647(2) 0.0958(8) Uani 1 1 d .
N1 N 0.20843(19) 0.67946(18) 0.2685(2) 0.0498(6) Uani 1 1 d .
C12 C 0.3315(2) 0.4814(2) 0.1714(2) 0.0412(7) Uani 1 1 d .
C20 C 0.3843(2) 0.4444(2) 0.2677(2) 0.0418(7) Uani 1 1 d .
C22 C 0.2986(2) 0.3911(2) 0.4299(2) 0.0425(7) Uani 1 1 d .
C13 C 0.3555(2) 0.4564(2) 0.0608(2) 0.0411(7) Uani 1 1 d .
C21 C 0.3601(2) 0.4688(2) 0.3831(2) 0.0431(7) Uani 1 1 d .
H21 H 0.4236 0.4747 0.4355 0.052 Uiso 1 1 calc R
C18 C 0.4327(2) 0.3912(2) 0.0581(2) 0.0444(7) Uani 1 1 d .
C19 C 0.4671(2) 0.3798(2) 0.2621(3) 0.0504(8) Uani 1 1 d .
C11 C 0.2245(2) 0.5789(2) 0.2773(3) 0.0482(7) Uani 1 1 d .
H11 H 0.1639 0.5457 0.2920 0.058 Uiso 1 1 calc R
C4 C 0.1131(2) 0.8188(2) 0.1810(3) 0.0559(8) Uani 1 1 d .
C10 C 0.3084(2) 0.5673(2) 0.3771(3) 0.0471(7) Uani 1 1 d .
H10 H 0.2804 0.5764 0.4472 0.057 Uiso 1 1 calc R
C27 C 0.2224(2) 0.3425(2) 0.3620(3) 0.0546(8) Uani 1 1 d .
H27 H 0.2089 0.3563 0.2847 0.066 Uiso 1 1 calc R
C14 C 0.3051(2) 0.4933(2) -0.0419(3) 0.0537(8) Uani 1 1 d .
H14 H 0.2531 0.5371 -0.0419 0.064 Uiso 1 1 calc R
C23 C 0.3168(3) 0.3690(3) 0.5447(3) 0.0565(9) Uani 1 1 d .
H23 H 0.3681 0.4008 0.5919 0.068 Uiso 1 1 calc R
C17 C 0.4599(3) 0.3614(3) -0.0437(3) 0.0564(8) Uani 1 1 d .
H17 H 0.5116 0.3172 -0.0445 0.068 Uiso 1 1 calc R
C9 C 0.3749(3) 0.6550(2) 0.3624(3) 0.0578(9) Uani 1 1 d .
H9A H 0.4038 0.6815 0.4358 0.069 Uiso 1 1 calc R
H9B H 0.4287 0.6368 0.3218 0.069 Uiso 1 1 calc R
C25 C 0.1868(3) 0.2546(3) 0.5206(3) 0.0609(9) Uani 1 1 d .
C16 C 0.4086(3) 0.3987(3) -0.1434(3) 0.0625(9) Uani 1 1 d .
H16 H 0.4256 0.3789 -0.2124 0.075 Uiso 1 1 calc R
C7 C 0.1421(3) 0.7145(2) 0.1679(3) 0.0590(9) Uani 1 1 d .
H7A H 0.0821 0.6750 0.1549 0.071 Uiso 1 1 calc R
H7B H 0.1754 0.7084 0.1021 0.071 Uiso 1 1 calc R
C8 C 0.3062(3) 0.7279(3) 0.2945(4) 0.0680(10) Uani 1 1 d .
H8A H 0.3013 0.7861 0.3387 0.082 Uiso 1 1 calc R
H8B H 0.3307 0.7452 0.2251 0.082 Uiso 1 1 calc R
C15 C 0.3325(3) 0.4648(3) -0.1431(3) 0.0640(10) Uani 1 1 d .
H15 H 0.2996 0.4902 -0.2114 0.077 Uiso 1 1 calc R
C3 C 0.0765(3) 0.8499(3) 0.2764(3) 0.0717(10) Uani 1 1 d .
H3 H 0.0686 0.8063 0.3336 0.086 Uiso 1 1 calc R
C26 C 0.1654(3) 0.2736(3) 0.4067(3) 0.0642(9) Uani 1 1 d .
H26 H 0.1141 0.2411 0.3603 0.077 Uiso 1 1 calc R
C24 C 0.2604(3) 0.3007(3) 0.5908(3) 0.0685(10) Uani 1 1 d .
H24 H 0.2728 0.2869 0.6682 0.082 Uiso 1 1 calc R
C5 C 0.1219(3) 0.8845(3) 0.0957(4) 0.0706(10) Uani 1 1 d .
H5 H 0.1443 0.8634 0.0301 0.085 Uiso 1 1 calc R
C1 C 0.0625(3) 1.0089(3) 0.2000(5) 0.0789(12) Uani 1 1 d .
C6 C 0.0980(3) 0.9807(3) 0.1059(4) 0.0841(13) Uani 1 1 d .
H6 H 0.1063 1.0249 0.0493 0.101 Uiso 1 1 calc R
C2 C 0.0513(3) 0.9475(3) 0.2868(4) 0.0852(13) Uani 1 1 d .
H2 H 0.0276 0.9698 0.3511 0.102 Uiso 1 1 calc R

loop_
_atom_site_aniso_label
_atom_site_aniso_U_11
_atom_site_aniso_U_22
_atom_site_aniso_U_33
_atom_site_aniso_U_23
_atom_site_aniso_U_13
_atom_site_aniso_U_12
O3 0.0584(13) 0.0622(14) 0.0422(11) 0.0080(10) 0.0161(10) 0.0206(11)
O1 0.0532(13) 0.0603(14) 0.0494(12) -0.0080(10) 0.0004(10) 0.0200(11)
O2 0.0740(17) 0.103(2) 0.0460(13) 0.0197(13) 0.0118(12) 0.0406(15)
F1 0.110(2) 0.0573(15) 0.204(3) -0.0226(18) 0.009(2) 0.0229(15)
F2 0.1056(19) 0.0875(17) 0.0984(18) 0.0264(14) 0.0284(14) -0.0281(15)
N1 0.0433(14) 0.0411(14) 0.0662(17) -0.0035(12) 0.0129(12) -0.0015(12)
C12 0.0370(15) 0.0394(16) 0.0473(16) -0.0017(13) 0.0064(12) 0.0008(13)
C20 0.0410(16) 0.0449(17) 0.0407(15) 0.0015(13) 0.0104(12) 0.0023(13)
C22 0.0419(16) 0.0486(17) 0.0377(15) 0.0001(13) 0.0087(12) 0.0035(13)
C13 0.0430(16) 0.0392(16) 0.0396(15) 0.0019(12) 0.0025(12) -0.0053(13)
C21 0.0414(16) 0.0523(18) 0.0350(14) -0.0019(13) 0.0043(12) -0.0007(14)
C18 0.0492(17) 0.0451(17) 0.0399(16) 0.0035(13) 0.0104(13) 0.0025(14)
C19 0.0540(19) 0.059(2) 0.0406(17) 0.0106(15) 0.0147(14) 0.0130(16)
C11 0.0448(17) 0.0433(17) 0.0594(19) -0.0066(14) 0.0171(14) 0.0011(14)
C4 0.0407(17) 0.0504(19) 0.077(2) -0.0004(17) 0.0103(16) 0.0054(15)
C10 0.0480(17) 0.0488(18) 0.0468(17) -0.0066(14) 0.0143(14) -0.0036(14)
C27 0.060(2) 0.062(2) 0.0408(16) -0.0004(15) 0.0050(14) -0.0064(17)
C14 0.0557(19) 0.059(2) 0.0433(17) 0.0003(15) -0.0022(14) 0.0028(16)
C23 0.059(2) 0.070(2) 0.0390(17) 0.0041(15) 0.0036(14) -0.0046(17)
C17 0.062(2) 0.062(2) 0.0472(18) -0.0048(16) 0.0142(15) 0.0042(17)
C9 0.056(2) 0.055(2) 0.059(2) -0.0049(16) 0.0028(16) -0.0098(16)
C25 0.067(2) 0.056(2) 0.064(2) 0.0131(17) 0.0217(18) -0.0021(18)
C16 0.068(2) 0.083(3) 0.0376(17) -0.0053(17) 0.0107(16) -0.006(2)
C7 0.058(2) 0.052(2) 0.067(2) -0.0038(16) 0.0110(17) 0.0072(16)
C8 0.051(2) 0.052(2) 0.099(3) 0.0039(19) 0.0084(19) -0.0077(17)
C15 0.068(2) 0.082(3) 0.0396(18) 0.0046(17) -0.0015(16) -0.002(2)
C3 0.068(2) 0.070(2) 0.079(3) -0.004(2) 0.016(2) 0.009(2)
C26 0.065(2) 0.063(2) 0.063(2) -0.0005(18) 0.0064(17) -0.0176(19)
C24 0.080(3) 0.079(3) 0.0460(19) 0.0138(18) 0.0081(18) -0.009(2)
C5 0.063(2) 0.060(2) 0.092(3) 0.006(2) 0.024(2) 0.0026(19)
C1 0.060(2) 0.051(2) 0.120(4) -0.009(2) -0.002(2) 0.0076(19)
C6 0.070(3) 0.057(3) 0.126(4) 0.014(2) 0.018(3) 0.000(2)
C2 0.069(3) 0.087(3) 0.098(3) -0.027(3) 0.011(2) 0.023(2)

loop_
_atom_type_symbol
_atom_type_description
_atom_type_scat_dispersion_real
_atom_type_scat_dispersion_imag
_atom_type_scat_source
C C 0.0033 0.0016 'International Tables Vol C Tables 4.2.6.8 and 6.1.1.4'
H H 0.0000 0.0000 'International Tables Vol C Tables 4.2.6.8 and 6.1.1.4'
N N 0.0061 0.0033 'International Tables Vol C Tables 4.2.6.8 and 6.1.1.4'
O O 0.0106 0.0060 'International Tables Vol C Tables 4.2.6.8 and 6.1.1.4'
F F 0.0171 0.0103 'International Tables Vol C Tables 4.2.6.8 and 6.1.1.4'

loop_
_geom_angle_atom_site_label_1
_geom_angle_atom_site_label_2
_geom_angle_atom_site_label_3
_geom_angle
C18 O3 C19 121.7(2)
C12 O1 C11 120.5(2)
C11 N1 C7 117.1(3)
C11 N1 C8 108.2(3)
C7 N1 C8 115.6(3)
O1 C12 C20 124.3(3)
O1 C12 C13 114.7(2)
C20 C12 C13 121.1(3)
C12 C20 C19 120.2(3)
C12 C20 C21 121.9(3)
C19 C20 C21 117.9(2)
C27 C22 C23 117.9(3)
C27 C22 C21 122.1(3)
C23 C22 C21 120.0(3)
C18 C13 C14 118.7(3)
C18 C13 C12 117.3(2)
C14 C13 C12 124.1(3)
C20 C21 C22 113.1(2)
C20 C21 C10 108.9(2)
C22 C21 C10 111.9(2)
O3 C18 C13 121.6(2)
O3 C18 C17 116.8(3)
C13 C18 C17 121.6(3)
O2 C19 O3 116.7(3)
O2 C19 C20 125.2(3)
O3 C19 C20 118.1(3)
N1 C11 O1 108.9(2)
N1 C11 C10 104.4(2)
O1 C11 C10 111.6(2)
C3 C4 C5 119.0(3)
C3 C4 C7 121.1(3)
C5 C4 C7 119.8(3)
C11 C10 C21 114.2(2)
C11 C10 C9 101.8(3)
C21 C10 C9 115.9(2)
C22 C27 C26 121.4(3)
C15 C14 C13 120.1(3)
C22 C23 C24 121.5(3)
C16 C17 C18 118.4(3)
C8 C9 C10 105.5(3)
C24 C25 C26 122.6(3)
C24 C25 F2 119.1(3)
C26 C25 F2 118.3(3)
C17 C16 C15 121.3(3)
N1 C7 C4 111.6(3)
N1 C8 C9 105.1(3)
C14 C15 C16 120.0(3)
C4 C3 C2 119.9(4)
C25 C26 C27 118.2(3)
C25 C24 C23 118.4(3)
C6 C5 C4 121.3(4)
C6 C1 C2 123.3(4)
C6 C1 F1 119.4(5)
C2 C1 F1 117.3(5)
C1 C6 C5 118.2(4)
C1 C2 C3 118.2(4)

loop_
_geom_bond_atom_site_label_1
_geom_bond_atom_site_label_2
_geom_bond_distance
O3 C18 1.375(3)
O3 C19 1.379(3)
O1 C12 1.340(3)
O1 C11 1.504(4)
O2 C19 1.207(4)
F1 C1 1.368(4)
F2 C25 1.368(4)
N1 C11 1.410(4)
N1 C7 1.459(4)
N1 C8 1.471(4)
C12 C20 1.349(4)
C12 C13 1.451(4)
C20 C19 1.442(4)
C20 C21 1.504(4)
C22 C27 1.378(4)
C22 C23 1.384(4)
C22 C21 1.520(4)
C13 C18 1.384(4)
C13 C14 1.397(4)
C21 C10 1.530(4)
C18 C17 1.387(4)
C11 C10 1.513(4)
C4 C3 1.382(5)
C4 C5 1.384(5)
C4 C7 1.510(4)
C10 C9 1.538(4)
C27 C26 1.386(5)
C14 C15 1.376(4)
C23 C24 1.384(5)
C17 C16 1.375(5)
C9 C8 1.513(5)
C25 C24 1.352(5)
C25 C26 1.367(5)
C16 C15 1.378(5)
C3 C2 1.403(6)
C5 C6 1.380(5)
C1 C6 1.348(6)
C1 C2 1.367(6)
